data_4300266
loop_
_publ_author_name
'Oh, Moonhyun'
'Stern, Charlotte L.'
'Mirkin, Chad A.'

_publ_contact_author_address
;
 Department of Chemistry and the Center for Nanofabrication
 and Molecular Self-Assembly,
 Northwestern University,
 Evanston, Illinois 60208-3113, USA
;
_publ_contact_author_email chadnano@northwestern.edu
_publ_contact_author_fax 847-467-5123
_publ_contact_author_name 'Chad A. Mirkin'
_publ_contact_author_phone 847-467-7302
_publ_section_title
;
 Coordination Polymers from Silver(I) and Bifunctional Pyridyl Ligands
;
_journal_coden_ASTM INOCAJ
_journal_issue 8
_journal_name_full 'Inorganic Chemistry'
_journal_page_first 2647
_journal_page_last 2653
_journal_paper_doi 10.1021/ic0482990
_journal_volume 44
_journal_year 2005
_chemical_formula_sum 'C26 H22 Ag F3 N2 O5 S'
_chemical_formula_weight 639.39
_space_group_IT_number 2
_symmetry_cell_setting triclinic
_symmetry_space_group_name_Hall '-P 1'
_symmetry_space_group_name_H-M 'P -1'
_atom_sites_solution_hydrogens geom
_atom_sites_solution_primary direct
_atom_sites_solution_secondary difmap
_audit_creation_method SHELXL-97
_cell_angle_alpha 113.7450(10)
_cell_angle_beta 102.7020(10)
_cell_angle_gamma 91.0730(10)
_cell_formula_units_Z 4
_cell_length_a 8.7805(6)
_cell_length_b 17.4841(12)
_cell_length_c 18.6170(12)
_cell_measurement_temperature 153(2)
_cell_volume 2533.6(3)
_computing_cell_refinement 'Bruker SMART'
_computing_data_collection 'Bruker SMART'
_computing_data_reduction 'Bruker SAINT'
_computing_molecular_graphics 'Bruker SHELXTL'
_computing_publication_material 'Bruker SHELXTL'
_computing_structure_refinement 'SHELXL-97 (Sheldrick, 1997)'
_computing_structure_solution 'SHELXS-97 (Sheldrick, 1990)'
_diffrn_ambient_temperature 153(2)
_diffrn_measured_fraction_theta_full 0.885
_diffrn_measured_fraction_theta_max 0.885
_diffrn_measurement_device_type 'CCD area detector'
_diffrn_measurement_method 'omega scans'
_diffrn_radiation_monochromator graphite
_diffrn_radiation_source 'fine-focus sealed tube'
_diffrn_radiation_type MoK\a
_diffrn_radiation_wavelength 0.71073
_diffrn_reflns_av_R_equivalents 0.0325
_diffrn_reflns_av_sigmaI/netI 0.0389
_diffrn_reflns_limit_h_max 11
_diffrn_reflns_limit_h_min -11
_diffrn_reflns_limit_k_max 22
_diffrn_reflns_limit_k_min -23
_diffrn_reflns_limit_l_max 25
_diffrn_reflns_limit_l_min -24
_diffrn_reflns_number 23679
_diffrn_reflns_theta_full 29.00
_diffrn_reflns_theta_max 29.00
_diffrn_reflns_theta_min 1.36
_exptl_absorpt_coefficient_mu 0.941
_exptl_absorpt_correction_T_max 0.9524
_exptl_absorpt_correction_T_min 0.8086
_exptl_absorpt_correction_type integration
_exptl_crystal_colour colorless
_exptl_crystal_density_diffrn 1.676
_exptl_crystal_density_method 'not measured'
_exptl_crystal_description plate
_exptl_crystal_F_000 1288
_exptl_crystal_size_max 0.290
_exptl_crystal_size_mid 0.146
_exptl_crystal_size_min 0.052
_refine_diff_density_max 1.789
_refine_diff_density_min -0.497
_refine_diff_density_rms 0.098
_refine_ls_extinction_method none
_refine_ls_goodness_of_fit_ref 1.064
_refine_ls_hydrogen_treatment fixed
_refine_ls_matrix_type full
_refine_ls_number_parameters 685
_refine_ls_number_reflns 11899
_refine_ls_number_restraints 0
_refine_ls_restrained_S_all 1.064
_refine_ls_R_factor_all 0.0521
_refine_ls_R_factor_gt 0.0370
_refine_ls_shift/su_max 0.001
_refine_ls_shift/su_mean 0.000
_refine_ls_structure_factor_coef Fsqd
_refine_ls_weighting_details 'calc w=1/[\s^2^(Fo^2^)+(0.0547P)^2^+0.0000P] where P=(Fo^2^+2Fc^2^)/3'
_refine_ls_weighting_scheme calc
_refine_ls_wR_factor_gt 0.0902
_refine_ls_wR_factor_ref 0.0984
_reflns_number_gt 9154
_reflns_number_total 11899
_reflns_threshold_expression >2sigma(I)
_cod_duplicate_entry 4300789
_cod_data_source_file ic0482990si20041203_074918.cif
_cod_data_source_block 4
_cod_depositor_comments
;
The following automatic conversions were performed:
'_symmetry_cell_setting' value 'Triclinic' changed to 'triclinic'
according to '/home/saulius/struct/CIF-dictionaries/cif_core.dic'
dictionary named 'cif_core.dic' version 2.4.1 from 2010-06-29.

Automatic conversion script
Id: cif_fix_enum 1527 2010-12-29 10:47:43Z saulius 
;
_cod_database_code 4300266

loop_
_symmetry_equiv_pos_as_xyz
'x, y, z'
'-x, -y, -z'

loop_
_atom_site_label
_atom_site_type_symbol
_atom_site_fract_x
_atom_site_fract_y
_atom_site_fract_z
_atom_site_U_iso_or_equiv
_atom_site_adp_type
_atom_site_occupancy
_atom_site_symmetry_multiplicity
_atom_site_calc_flag
_atom_site_refinement_flags
_atom_site_disorder_assembly
_atom_site_disorder_group
Ag1 Ag 0.50489(2) 0.362081(13) 0.073961(12) 0.03256(7) Uani 1 1 d . . .
Ag2 Ag 1.12949(2) 0.093449(13) 0.786639(12) 0.03313(7) Uani 1 1 d . . .
S1 S 0.35481(8) 0.14354(4) 0.00592(4) 0.03025(14) Uani 1 1 d . . .
S2 S 1.26598(7) 0.31523(4) 0.84108(4) 0.02867(14) Uani 1 1 d . . .
F1 F 0.0943(2) 0.09275(11) 0.02900(12) 0.0546(5) Uani 1 1 d . . .
F2 F 0.2987(2) 0.05343(13) 0.08286(12) 0.0633(5) Uani 1 1 d . . .
F3 F 0.2047(2) -0.00697(11) -0.04519(12) 0.0642(6) Uani 1 1 d . . .
F4 F 1.2705(3) 0.33703(17) 0.71026(14) 0.0881(8) Uani 1 1 d . . .
F5 F 1.4985(2) 0.35478(13) 0.78963(13) 0.0582(5) Uani 1 1 d . . .
F6 F 1.3428(3) 0.44774(13) 0.81868(19) 0.0930(9) Uani 1 1 d . . .
O1 O 0.4061(2) 0.40940(12) 0.32081(11) 0.0341(4) Uani 1 1 d . . .
O2 O 0.8335(2) 0.36487(11) 0.21102(11) 0.0375(4) Uani 1 1 d . . .
O3 O 0.7123(2) 0.18459(12) 0.64952(11) 0.0369(4) Uani 1 1 d . . .
O4 O 1.2908(2) 0.01554(12) 0.55296(11) 0.0370(4) Uani 1 1 d . . .
O5 O 0.4986(3) 0.10899(15) 0.00064(19) 0.0707(8) Uani 1 1 d . . .
O6 O 0.2637(3) 0.14609(16) -0.06632(13) 0.0651(7) Uani 1 1 d . . .
O7 O 0.3625(3) 0.21909(12) 0.07637(12) 0.0476(5) Uani 1 1 d . . .
O8 O 1.2683(2) 0.22794(11) 0.79119(13) 0.0460(5) Uani 1 1 d . . .
O9 O 1.3715(3) 0.34774(17) 0.91897(13) 0.0625(7) Uani 1 1 d . . .
O10 O 1.1119(2) 0.34150(12) 0.83885(13) 0.0410(5) Uani 1 1 d . . .
N1 N 0.8922(2) 0.11600(13) 0.80215(12) 0.0273(4) Uani 1 1 d . . .
N2 N 1.2934(2) 0.00269(13) 0.74059(12) 0.0278(4) Uani 1 1 d . . .
N3 N 0.3249(2) 0.42877(13) 0.12822(13) 0.0273(4) Uani 1 1 d . . .
N4 N 0.7183(2) 0.32607(13) 0.03636(12) 0.0277(4) Uani 1 1 d . . .
C1 C 0.3141(3) 0.34205(16) 0.31626(15) 0.0290(5) Uani 1 1 d . . .
C2 C 0.2492(3) 0.27055(17) 0.24646(15) 0.0322(6) Uani 1 1 d . . .
H2 H 0.2668 0.2643 0.1960 0.039 Uiso 1 1 calc R . .
C3 C 0.1572(3) 0.20775(17) 0.25149(16) 0.0327(6) Uani 1 1 d . . .
H3 H 0.1133 0.1586 0.2036 0.039 Uiso 1 1 calc R . .
C4 C 0.1278(3) 0.21441(16) 0.32338(15) 0.0295(5) Uani 1 1 d . . .
C5 C 0.1961(3) 0.28613(17) 0.39295(16) 0.0347(6) Uani 1 1 d . . .
H5 H 0.1796 0.2917 0.4435 0.042 Uiso 1 1 calc R . .
C6 C 0.2878(3) 0.34953(16) 0.38999(15) 0.0330(6) Uani 1 1 d . . .
H6 H 0.3330 0.3982 0.4382 0.040 Uiso 1 1 calc R . .
C7 C 0.4364(3) 0.40692(17) 0.24795(16) 0.0328(6) Uani 1 1 d . . .
H7A H 0.4482 0.3483 0.2131 0.039 Uiso 1 1 calc R . .
H7B H 0.5372 0.4420 0.2614 0.039 Uiso 1 1 calc R . .
C8 C 0.3090(3) 0.43770(15) 0.20125(15) 0.0279(5) Uani 1 1 d . . .
C9 C 0.1886(3) 0.47731(17) 0.23322(17) 0.0353(6) Uani 1 1 d . . .
H9 H 0.1787 0.4821 0.2846 0.042 Uiso 1 1 calc R . .
C10 C 0.0833(3) 0.50963(17) 0.18922(17) 0.0375(6) Uani 1 1 d . . .
H10 H 0.0001 0.5372 0.2099 0.045 Uiso 1 1 calc R . .
C11 C 0.1011(3) 0.50123(16) 0.11445(17) 0.0332(6) Uani 1 1 d . . .
H11 H 0.0304 0.5232 0.0832 0.040 Uiso 1 1 calc R . .
C12 C 0.2221(3) 0.46073(15) 0.08609(16) 0.0320(6) Uani 1 1 d . . .
H12 H 0.2335 0.4551 0.0347 0.038 Uiso 1 1 calc R . .
C13 C 0.7434(3) 0.33937(16) -0.02639(16) 0.0314(6) Uani 1 1 d . . .
H13 H 0.6654 0.3625 -0.0531 0.038 Uiso 1 1 calc R . .
C14 C 0.8778(3) 0.32098(16) -0.05385(16) 0.0342(6) Uani 1 1 d . . .
H14 H 0.8914 0.3312 -0.0986 0.041 Uiso 1 1 calc R . .
C15 C 0.9920(3) 0.28749(16) -0.01543(17) 0.0360(6) Uani 1 1 d . . .
H15 H 1.0853 0.2739 -0.0333 0.043 Uiso 1 1 calc R . .
C16 C 0.9674(3) 0.27429(16) 0.04961(17) 0.0339(6) Uani 1 1 d . . .
H16 H 1.0448 0.2519 0.0775 0.041 Uiso 1 1 calc R . .
C17 C 0.8299(3) 0.29374(15) 0.07428(15) 0.0283(5) Uani 1 1 d . . .
C18 C 0.8012(3) 0.28258(16) 0.14608(15) 0.0311(6) Uani 1 1 d . . .
H18A H 0.6908 0.2590 0.1350 0.037 Uiso 1 1 calc R . .
H18B H 0.8717 0.2442 0.1596 0.037 Uiso 1 1 calc R . .
C19 C 0.8163(3) 0.37251(16) 0.28527(15) 0.0301(5) Uani 1 1 d . . .
C20 C 0.7701(3) 0.30764(17) 0.30269(16) 0.0323(6) Uani 1 1 d . . .
H20 H 0.7514 0.2514 0.2623 0.039 Uiso 1 1 calc R . .
C21 C 0.7511(3) 0.32480(16) 0.37959(16) 0.0349(6) Uani 1 1 d . . .
H21 H 0.7199 0.2796 0.3912 0.042 Uiso 1 1 calc R . .
C22 C 0.7763(3) 0.40599(16) 0.43975(15) 0.0314(6) Uani 1 1 d . . .
C23 C 0.8274(3) 0.47062(17) 0.42107(16) 0.0358(6) Uani 1 1 d . . .
H23 H 0.8488 0.5268 0.4616 0.043 Uiso 1 1 calc R . .
C24 C 0.8472(3) 0.45423(17) 0.34515(16) 0.0351(6) Uani 1 1 d . . .
H24 H 0.8821 0.4989 0.3337 0.042 Uiso 1 1 calc R . .
C25 C 0.7430(4) 0.42822(17) 0.52213(16) 0.0375(6) Uani 1 1 d . . .
H25A H 0.8241 0.4742 0.5630 0.045 Uiso 1 1 calc R . .
H25B H 0.6404 0.4508 0.5213 0.045 Uiso 1 1 calc R . .
C26 C 0.7387(3) 0.35846(16) 0.55067(15) 0.0324(6) Uani 1 1 d . . .
C27 C 0.8753(3) 0.33497(16) 0.58505(16) 0.0339(6) Uani 1 1 d . . .
H27 H 0.9737 0.3594 0.5860 0.041 Uiso 1 1 calc R . .
C28 C 0.8729(3) 0.27663(16) 0.61828(15) 0.0312(6) Uani 1 1 d . . .
H28 H 0.9686 0.2619 0.6419 0.037 Uiso 1 1 calc R . .
C29 C 0.7310(3) 0.24045(16) 0.61662(15) 0.0313(6) Uani 1 1 d . . .
C30 C 0.5922(3) 0.26010(19) 0.57932(18) 0.0431(7) Uani 1 1 d . . .
H30 H 0.4938 0.2336 0.5759 0.052 Uiso 1 1 calc R . .
C31 C 0.5980(3) 0.3185(2) 0.54707(18) 0.0436(7) Uani 1 1 d . . .
H31 H 0.5023 0.3316 0.5216 0.052 Uiso 1 1 calc R . .
C32 C 0.8455(3) 0.17792(17) 0.70533(16) 0.0319(6) Uani 1 1 d . . .
H32A H 0.9116 0.2330 0.7359 0.038 Uiso 1 1 calc R . .
H32B H 0.9097 0.1362 0.6759 0.038 Uiso 1 1 calc R . .
C33 C 0.7875(3) 0.15053(15) 0.76267(15) 0.0276(5) Uani 1 1 d . . .
C34 C 0.6411(3) 0.16405(16) 0.77715(16) 0.0310(5) Uani 1 1 d . . .
H34 H 0.5695 0.1874 0.7477 0.037 Uiso 1 1 calc R . .
C35 C 0.5990(3) 0.14322(16) 0.83514(17) 0.0336(6) Uani 1 1 d . . .
H35 H 0.4996 0.1535 0.8471 0.040 Uiso 1 1 calc R . .
C36 C 0.7047(3) 0.10719(16) 0.87521(16) 0.0336(6) Uani 1 1 d . . .
H36 H 0.6784 0.0913 0.9145 0.040 Uiso 1 1 calc R . .
C37 C 0.8485(3) 0.09475(15) 0.85725(16) 0.0307(6) Uani 1 1 d . . .
H37 H 0.9205 0.0700 0.8851 0.037 Uiso 1 1 calc R . .
C38 C 1.3607(3) -0.04015(16) 0.78229(16) 0.0315(6) Uani 1 1 d . . .
H38 H 1.3474 -0.0253 0.8353 0.038 Uiso 1 1 calc R . .
C39 C 1.4486(3) -0.10480(17) 0.75171(18) 0.0364(6) Uani 1 1 d . . .
H39 H 1.4945 -0.1337 0.7831 0.044 Uiso 1 1 calc R . .
C40 C 1.4685(3) -0.12659(17) 0.67497(18) 0.0374(6) Uani 1 1 d . . .
H40 H 1.5278 -0.1711 0.6523 0.045 Uiso 1 1 calc R . .
C41 C 1.4006(3) -0.08260(16) 0.63120(17) 0.0349(6) Uani 1 1 d . . .
H41 H 1.4121 -0.0968 0.5779 0.042 Uiso 1 1 calc R . .
C42 C 1.3156(3) -0.01746(15) 0.66633(15) 0.0288(5) Uani 1 1 d . . .
C43 C 1.2398(3) 0.03537(16) 0.62515(15) 0.0311(6) Uani 1 1 d . . .
H43A H 1.1239 0.0235 0.6120 0.037 Uiso 1 1 calc R . .
H43B H 1.2702 0.0958 0.6614 0.037 Uiso 1 1 calc R . .
C44 C 1.2241(3) 0.05228(16) 0.50320(16) 0.0316(6) Uani 1 1 d . . .
C45 C 1.1141(3) 0.10930(17) 0.51897(17) 0.0367(6) Uani 1 1 d . . .
H45 H 1.0833 0.1275 0.5685 0.044 Uiso 1 1 calc R . .
C46 C 1.0499(3) 0.13930(17) 0.46165(17) 0.0361(6) Uani 1 1 d . . .
H46 H 0.9736 0.1775 0.4723 0.043 Uiso 1 1 calc R . .
C47 C 1.0942(3) 0.11500(16) 0.38920(16) 0.0310(6) Uani 1 1 d . . .
C48 C 1.2073(3) 0.05971(16) 0.37592(16) 0.0329(6) Uani 1 1 d . . .
H48 H 1.2410 0.0430 0.3272 0.039 Uiso 1 1 calc R . .
C49 C 1.2718(3) 0.02851(16) 0.43149(16) 0.0323(6) Uani 1 1 d . . .
H49 H 1.3488 -0.0092 0.4209 0.039 Uiso 1 1 calc R . .
C50 C 1.0225(3) 0.14677(17) 0.32634(17) 0.0340(6) Uani 1 1 d . . .
H50A H 0.9236 0.1693 0.3376 0.041 Uiso 1 1 calc R . .
H50B H 0.9953 0.0987 0.2724 0.041 Uiso 1 1 calc R . .
C51 C 0.2331(3) 0.06680(17) 0.01935(17) 0.0360(6) Uani 1 1 d . . .
C52 C 1.3484(3) 0.36650(19) 0.7875(2) 0.0430(7) Uani 1 1 d . . .

loop_
_atom_site_aniso_label
_atom_site_aniso_U_11
_atom_site_aniso_U_22
_atom_site_aniso_U_33
_atom_site_aniso_U_23
_atom_site_aniso_U_13
_atom_site_aniso_U_12
Ag1 0.03124(11) 0.03850(12) 0.03499(12) 0.01854(9) 0.01509(9) 0.01220(9)
Ag2 0.03275(12) 0.03896(12) 0.03375(12) 0.01820(9) 0.01339(9) 0.01386(9)
S1 0.0346(3) 0.0304(3) 0.0291(3) 0.0129(3) 0.0133(3) 0.0049(3)
S2 0.0268(3) 0.0306(3) 0.0316(3) 0.0146(3) 0.0096(3) 0.0074(3)
F1 0.0416(10) 0.0537(11) 0.0808(14) 0.0320(10) 0.0316(10) 0.0093(8)
F2 0.0769(14) 0.0683(13) 0.0644(13) 0.0530(11) 0.0066(10) 0.0061(11)
F3 0.0866(15) 0.0347(10) 0.0608(12) 0.0029(9) 0.0327(11) -0.0114(10)
F4 0.0759(15) 0.142(2) 0.0691(15) 0.0777(16) -0.0010(12) -0.0193(15)
F5 0.0405(10) 0.0702(13) 0.0831(14) 0.0433(11) 0.0302(10) 0.0089(9)
F6 0.0812(16) 0.0455(12) 0.178(3) 0.0602(16) 0.0551(17) 0.0131(11)
O1 0.0387(10) 0.0372(10) 0.0309(10) 0.0191(8) 0.0079(8) 0.0050(8)
O2 0.0522(12) 0.0342(10) 0.0262(9) 0.0133(8) 0.0094(8) -0.0020(9)
O3 0.0350(10) 0.0431(11) 0.0375(11) 0.0273(9) -0.0011(8) -0.0024(8)
O4 0.0454(11) 0.0436(11) 0.0344(10) 0.0230(9) 0.0202(9) 0.0188(9)
O5 0.0511(14) 0.0600(15) 0.123(2) 0.0430(16) 0.0528(15) 0.0230(12)
O6 0.0835(18) 0.0750(17) 0.0392(13) 0.0353(12) -0.0007(12) -0.0131(14)
O7 0.0660(14) 0.0327(11) 0.0428(12) 0.0064(9) 0.0302(11) -0.0041(10)
O8 0.0563(13) 0.0286(10) 0.0656(14) 0.0216(10) 0.0352(11) 0.0131(9)
O9 0.0412(12) 0.103(2) 0.0367(12) 0.0258(13) 0.0030(10) 0.0041(13)
O10 0.0316(10) 0.0392(11) 0.0581(13) 0.0220(10) 0.0187(9) 0.0132(8)
N1 0.0295(11) 0.0273(11) 0.0272(11) 0.0127(9) 0.0085(9) 0.0076(9)
N2 0.0260(11) 0.0272(11) 0.0296(11) 0.0115(9) 0.0059(9) 0.0049(8)
N3 0.0288(11) 0.0271(11) 0.0306(11) 0.0148(9) 0.0104(9) 0.0072(8)
N4 0.0269(11) 0.0302(11) 0.0275(11) 0.0125(9) 0.0087(9) 0.0062(9)
C1 0.0276(13) 0.0326(13) 0.0313(14) 0.0181(11) 0.0065(10) 0.0095(10)
C2 0.0353(14) 0.0405(15) 0.0262(13) 0.0179(12) 0.0101(11) 0.0100(12)
C3 0.0334(14) 0.0330(14) 0.0265(13) 0.0082(11) 0.0050(11) 0.0060(11)
C4 0.0297(13) 0.0308(13) 0.0305(14) 0.0151(11) 0.0081(10) 0.0069(10)
C5 0.0451(16) 0.0370(15) 0.0270(13) 0.0158(12) 0.0133(12) 0.0090(12)
C6 0.0440(16) 0.0293(13) 0.0247(13) 0.0111(11) 0.0069(11) 0.0060(11)
C7 0.0317(14) 0.0408(15) 0.0345(14) 0.0229(12) 0.0108(11) 0.0085(11)
C8 0.0287(13) 0.0257(12) 0.0323(13) 0.0146(11) 0.0085(10) 0.0048(10)
C9 0.0402(15) 0.0392(15) 0.0334(14) 0.0189(12) 0.0147(12) 0.0156(12)
C10 0.0371(15) 0.0400(15) 0.0418(16) 0.0191(13) 0.0167(12) 0.0198(12)
C11 0.0370(14) 0.0272(13) 0.0384(15) 0.0178(12) 0.0065(12) 0.0107(11)
C12 0.0394(15) 0.0292(13) 0.0295(14) 0.0136(11) 0.0098(11) 0.0053(11)
C13 0.0340(14) 0.0322(14) 0.0303(14) 0.0154(11) 0.0078(11) 0.0033(11)
C14 0.0408(15) 0.0319(14) 0.0306(14) 0.0107(11) 0.0149(12) -0.0008(11)
C15 0.0318(14) 0.0308(14) 0.0409(16) 0.0056(12) 0.0185(12) 0.0024(11)
C16 0.0298(13) 0.0294(13) 0.0387(15) 0.0110(12) 0.0066(11) 0.0078(11)
C17 0.0297(13) 0.0267(12) 0.0266(13) 0.0093(10) 0.0067(10) 0.0051(10)
C18 0.0345(14) 0.0290(13) 0.0288(13) 0.0119(11) 0.0057(11) 0.0073(11)
C19 0.0314(13) 0.0348(14) 0.0254(13) 0.0150(11) 0.0049(10) 0.0021(11)
C20 0.0385(15) 0.0298(13) 0.0296(14) 0.0150(11) 0.0055(11) 0.0039(11)
C21 0.0461(16) 0.0302(14) 0.0346(15) 0.0192(12) 0.0108(12) 0.0051(12)
C22 0.0337(14) 0.0346(14) 0.0297(14) 0.0188(12) 0.0047(11) 0.0058(11)
C23 0.0478(16) 0.0306(14) 0.0287(14) 0.0134(11) 0.0069(12) 0.0006(12)
C24 0.0431(16) 0.0317(14) 0.0321(14) 0.0170(12) 0.0058(12) -0.0009(12)
C25 0.0511(17) 0.0328(14) 0.0343(15) 0.0189(12) 0.0122(13) 0.0067(13)
C26 0.0434(15) 0.0318(14) 0.0270(13) 0.0157(11) 0.0116(11) 0.0076(12)
C27 0.0397(15) 0.0324(14) 0.0330(14) 0.0140(12) 0.0152(12) 0.0027(12)
C28 0.0345(14) 0.0295(13) 0.0315(14) 0.0137(11) 0.0098(11) 0.0071(11)
C29 0.0396(15) 0.0299(13) 0.0263(13) 0.0143(11) 0.0071(11) 0.0030(11)
C30 0.0351(15) 0.0570(19) 0.0462(18) 0.0350(15) 0.0016(13) -0.0003(13)
C31 0.0389(16) 0.0560(19) 0.0469(18) 0.0368(16) 0.0019(13) 0.0066(14)
C32 0.0328(14) 0.0352(14) 0.0317(14) 0.0193(12) 0.0049(11) 0.0058(11)
C33 0.0307(13) 0.0243(12) 0.0282(13) 0.0122(10) 0.0054(10) 0.0030(10)
C34 0.0289(13) 0.0288(13) 0.0357(14) 0.0153(11) 0.0054(11) 0.0048(10)
C35 0.0273(13) 0.0302(14) 0.0424(16) 0.0126(12) 0.0120(11) 0.0010(11)
C36 0.0394(15) 0.0300(14) 0.0361(15) 0.0158(12) 0.0147(12) 0.0022(11)
C37 0.0362(14) 0.0275(13) 0.0324(14) 0.0161(11) 0.0088(11) 0.0072(11)
C38 0.0302(13) 0.0331(14) 0.0297(13) 0.0129(11) 0.0052(11) 0.0022(11)
C39 0.0323(14) 0.0330(14) 0.0456(17) 0.0209(13) 0.0042(12) 0.0060(11)
C40 0.0322(14) 0.0313(14) 0.0485(17) 0.0148(13) 0.0126(12) 0.0105(11)
C41 0.0346(14) 0.0337(14) 0.0382(15) 0.0139(12) 0.0144(12) 0.0086(11)
C42 0.0267(13) 0.0274(13) 0.0311(13) 0.0112(11) 0.0069(10) 0.0025(10)
C43 0.0365(14) 0.0303(13) 0.0295(13) 0.0124(11) 0.0136(11) 0.0074(11)
C44 0.0369(14) 0.0289(13) 0.0331(14) 0.0147(11) 0.0131(11) 0.0057(11)
C45 0.0486(16) 0.0384(15) 0.0329(14) 0.0181(12) 0.0217(13) 0.0169(13)
C46 0.0424(15) 0.0339(14) 0.0380(15) 0.0170(12) 0.0168(12) 0.0149(12)
C47 0.0327(14) 0.0299(13) 0.0314(14) 0.0144(11) 0.0073(11) 0.0000(11)
C48 0.0388(15) 0.0327(14) 0.0306(14) 0.0132(11) 0.0154(11) 0.0052(11)
C49 0.0356(14) 0.0288(13) 0.0353(14) 0.0123(11) 0.0159(12) 0.0089(11)
C50 0.0330(14) 0.0377(15) 0.0347(15) 0.0190(12) 0.0072(11) 0.0025(11)
C51 0.0416(16) 0.0321(14) 0.0362(15) 0.0155(12) 0.0110(12) 0.0060(12)
C52 0.0351(15) 0.0400(16) 0.060(2) 0.0271(15) 0.0117(14) 0.0001(13)

loop_
_atom_type_symbol
_atom_type_description
_atom_type_scat_dispersion_real
_atom_type_scat_dispersion_imag
_atom_type_scat_source
C C 0.0033 0.0016 'International Tables Vol C Tables 4.2.6.8 and 6.1.1.4'
H H 0.0000 0.0000 'International Tables Vol C Tables 4.2.6.8 and 6.1.1.4'
N N 0.0061 0.0033 'International Tables Vol C Tables 4.2.6.8 and 6.1.1.4'
O O 0.0106 0.0060 'International Tables Vol C Tables 4.2.6.8 and 6.1.1.4'
F F 0.0171 0.0103 'International Tables Vol C Tables 4.2.6.8 and 6.1.1.4'
S S 0.1246 0.1234 'International Tables Vol C Tables 4.2.6.8 and 6.1.1.4'
Ag Ag -0.8971 1.1015 'International Tables Vol C Tables 4.2.6.8 and 6.1.1.4'

loop_
_geom_angle_atom_site_label_1
_geom_angle_atom_site_label_2
_geom_angle_atom_site_label_3
_geom_angle
_geom_angle_site_symmetry_1
_geom_angle_site_symmetry_3
_geom_angle_publ_flag
N4 Ag1 N3 165.70(8) . . ?
N1 Ag2 N2 148.45(8) . . ?
N1 Ag2 O6 96.70(8) . 1_656 ?
N2 Ag2 O6 97.08(8) . 1_656 ?
N1 Ag2 O8 108.85(7) . . ?
N2 Ag2 O8 100.18(7) . . ?
O6 Ag2 O8 86.63(8) 1_656 . ?
O5 S1 O6 116.02(17) . . ?
O5 S1 O7 115.32(16) . . ?
O6 S1 O7 113.12(15) . . ?
O5 S1 C51 104.07(14) . . ?
O6 S1 C51 102.51(14) . . ?
O7 S1 C51 103.51(12) . . ?
O9 S2 O10 115.17(14) . . ?
O9 S2 O8 115.72(15) . . ?
O10 S2 O8 114.65(13) . . ?
O9 S2 C52 103.70(15) . . ?
O10 S2 C52 103.24(13) . . ?
O8 S2 C52 101.70(13) . . ?
C1 O1 C7 118.1(2) . . ?
C19 O2 C18 117.6(2) . . ?
C29 O3 C32 117.4(2) . . ?
C44 O4 C43 117.15(19) . . ?
S1 O6 Ag2 157.70(17) . 1_454 ?
S2 O8 Ag2 130.79(11) . . ?
C37 N1 C33 117.6(2) . . ?
C37 N1 Ag2 116.45(16) . . ?
C33 N1 Ag2 125.98(16) . . ?
C38 N2 C42 118.1(2) . . ?
C38 N2 Ag2 120.86(17) . . ?
C42 N2 Ag2 120.69(16) . . ?
C12 N3 C8 118.4(2) . . ?
C12 N3 Ag1 118.56(16) . . ?
C8 N3 Ag1 122.98(16) . . ?
C13 N4 C17 118.3(2) . . ?
C13 N4 Ag1 118.12(16) . . ?
C17 N4 Ag1 123.58(16) . . ?
O1 C1 C2 125.6(2) . . ?
O1 C1 C6 114.8(2) . . ?
C2 C1 C6 119.6(2) . . ?
C1 C2 C3 118.9(2) . . ?
C1 C2 H2 120.5 . . ?
C3 C2 H2 120.5 . . ?
C4 C3 C2 122.5(2) . . ?
C4 C3 H3 118.8 . . ?
C2 C3 H3 118.8 . . ?
C3 C4 C5 117.7(2) . . ?
C3 C4 C50 121.2(2) . 1_455 ?
C5 C4 C50 121.1(2) . 1_455 ?
C6 C5 C4 121.3(2) . . ?
C6 C5 H5 119.4 . . ?
C4 C5 H5 119.4 . . ?
C5 C6 C1 120.1(2) . . ?
C5 C6 H6 119.9 . . ?
C1 C6 H6 119.9 . . ?
O1 C7 C8 113.4(2) . . ?
O1 C7 H7A 108.9 . . ?
C8 C7 H7A 108.9 . . ?
O1 C7 H7B 108.9 . . ?
C8 C7 H7B 108.9 . . ?
H7A C7 H7B 107.7 . . ?
N3 C8 C9 122.0(2) . . ?
N3 C8 C7 115.4(2) . . ?
C9 C8 C7 122.4(2) . . ?
C10 C9 C8 119.0(2) . . ?
C10 C9 H9 120.5 . . ?
C8 C9 H9 120.5 . . ?
C9 C10 C11 118.9(2) . . ?
C9 C10 H10 120.6 . . ?
C11 C10 H10 120.6 . . ?
C12 C11 C10 119.1(2) . . ?
C12 C11 H11 120.4 . . ?
C10 C11 H11 120.4 . . ?
N3 C12 C11 122.5(2) . . ?
N3 C12 H12 118.7 . . ?
C11 C12 H12 118.7 . . ?
N4 C13 C14 122.9(2) . . ?
N4 C13 H13 118.6 . . ?
C14 C13 H13 118.6 . . ?
C13 C14 C15 119.0(2) . . ?
C13 C14 H14 120.5 . . ?
C15 C14 H14 120.5 . . ?
C16 C15 C14 118.4(2) . . ?
C16 C15 H15 120.8 . . ?
C14 C15 H15 120.8 . . ?
C15 C16 C17 120.0(2) . . ?
C15 C16 H16 120.0 . . ?
C17 C16 H16 120.0 . . ?
N4 C17 C16 121.5(2) . . ?
N4 C17 C18 117.0(2) . . ?
C16 C17 C18 121.5(2) . . ?
O2 C18 C17 105.6(2) . . ?
O2 C18 H18A 110.6 . . ?
C17 C18 H18A 110.6 . . ?
O2 C18 H18B 110.6 . . ?
C17 C18 H18B 110.6 . . ?
H18A C18 H18B 108.8 . . ?
C20 C19 O2 125.6(2) . . ?
C20 C19 C24 119.8(2) . . ?
O2 C19 C24 114.5(2) . . ?
C19 C20 C21 119.6(2) . . ?
C19 C20 H20 120.2 . . ?
C21 C20 H20 120.2 . . ?
C22 C21 C20 121.8(2) . . ?
C22 C21 H21 119.1 . . ?
C20 C21 H21 119.1 . . ?
C21 C22 C23 117.4(2) . . ?
C21 C22 C25 123.3(2) . . ?
C23 C22 C25 119.2(2) . . ?
C24 C23 C22 121.2(2) . . ?
C24 C23 H23 119.4 . . ?
C22 C23 H23 119.4 . . ?
C23 C24 C19 120.1(2) . . ?
C23 C24 H24 120.0 . . ?
C19 C24 H24 120.0 . . ?
C26 C25 C22 117.4(2) . . ?
C26 C25 H25A 107.9 . . ?
C22 C25 H25A 107.9 . . ?
C26 C25 H25B 107.9 . . ?
C22 C25 H25B 107.9 . . ?
H25A C25 H25B 107.2 . . ?
C27 C26 C31 117.1(2) . . ?
C27 C26 C25 121.4(2) . . ?
C31 C26 C25 121.4(3) . . ?
C26 C27 C28 122.0(2) . . ?
C26 C27 H27 119.0 . . ?
C28 C27 H27 119.0 . . ?
C29 C28 C27 119.5(2) . . ?
C29 C28 H28 120.3 . . ?
C27 C28 H28 120.3 . . ?
O3 C29 C28 125.3(2) . . ?
O3 C29 C30 115.0(2) . . ?
C28 C29 C30 119.7(2) . . ?
C31 C30 C29 119.5(3) . . ?
C31 C30 H30 120.2 . . ?
C29 C30 H30 120.2 . . ?
C26 C31 C30 122.1(3) . . ?
C26 C31 H31 119.0 . . ?
C30 C31 H31 119.0 . . ?
O3 C32 C33 108.3(2) . . ?
O3 C32 H32A 110.0 . . ?
C33 C32 H32A 110.0 . . ?
O3 C32 H32B 110.0 . . ?
C33 C32 H32B 110.0 . . ?
H32A C32 H32B 108.4 . . ?
N1 C33 C34 122.3(2) . . ?
N1 C33 C32 115.5(2) . . ?
C34 C33 C32 122.1(2) . . ?
C33 C34 C35 119.4(2) . . ?
C33 C34 H34 120.3 . . ?
C35 C34 H34 120.3 . . ?
C36 C35 C34 118.6(2) . . ?
C36 C35 H35 120.7 . . ?
C34 C35 H35 120.7 . . ?
C37 C36 C35 118.9(2) . . ?
C37 C36 H36 120.5 . . ?
C35 C36 H36 120.5 . . ?
N1 C37 C36 123.2(2) . . ?
N1 C37 H37 118.4 . . ?
C36 C37 H37 118.4 . . ?
N2 C38 C39 123.0(2) . . ?
N2 C38 H38 118.5 . . ?
C39 C38 H38 118.5 . . ?
C40 C39 C38 118.8(3) . . ?
C40 C39 H39 120.6 . . ?
C38 C39 H39 120.6 . . ?
C39 C40 C41 119.0(2) . . ?
C39 C40 H40 120.5 . . ?
C41 C40 H40 120.5 . . ?
C40 C41 C42 119.1(3) . . ?
C40 C41 H41 120.5 . . ?
C42 C41 H41 120.5 . . ?
N2 C42 C41 122.0(2) . . ?
N2 C42 C43 114.4(2) . . ?
C41 C42 C43 123.6(2) . . ?
O4 C43 C42 108.3(2) . . ?
O4 C43 H43A 110.0 . . ?
C42 C43 H43A 110.0 . . ?
O4 C43 H43B 110.0 . . ?
C42 C43 H43B 110.0 . . ?
H43A C43 H43B 108.4 . . ?
O4 C44 C49 115.5(2) . . ?
O4 C44 C45 125.1(2) . . ?
C49 C44 C45 119.4(2) . . ?
C46 C45 C44 119.5(2) . . ?
C46 C45 H45 120.3 . . ?
C44 C45 H45 120.3 . . ?
C47 C46 C45 121.8(2) . . ?
C47 C46 H46 119.1 . . ?
C45 C46 H46 119.1 . . ?
C46 C47 C48 117.6(2) . . ?
C46 C47 C50 121.7(2) . . ?
C48 C47 C50 120.7(2) . . ?
C49 C48 C47 121.7(2) . . ?
C49 C48 H48 119.1 . . ?
C47 C48 H48 119.1 . . ?
C48 C49 C44 120.0(2) . . ?
C48 C49 H49 120.0 . . ?
C44 C49 H49 120.0 . . ?
C47 C50 C4 114.4(2) . 1_655 ?
C47 C50 H50A 108.7 . . ?
C4 C50 H50A 108.7 1_655 . ?
C47 C50 H50B 108.7 . . ?
C4 C50 H50B 108.7 1_655 . ?
H50A C50 H50B 107.6 . . ?
F2 C51 F1 107.1(2) . . ?
F2 C51 F3 107.8(2) . . ?
F1 C51 F3 107.1(2) . . ?
F2 C51 S1 112.4(2) . . ?
F1 C51 S1 111.13(18) . . ?
F3 C51 S1 111.11(19) . . ?
F6 C52 F4 106.8(3) . . ?
F6 C52 F5 107.1(2) . . ?
F4 C52 F5 107.6(3) . . ?
F6 C52 S2 112.1(2) . . ?
F4 C52 S2 111.5(2) . . ?
F5 C52 S2 111.6(2) . . ?

loop_
_geom_bond_atom_site_label_1
_geom_bond_atom_site_label_2
_geom_bond_distance
_geom_bond_site_symmetry_2
_geom_bond_publ_flag
Ag1 N4 2.159(2) . ?
Ag1 N3 2.168(2) . ?
Ag2 N1 2.188(2) . ?
Ag2 N2 2.204(2) . ?
Ag2 O6 2.498(2) 1_656 ?
Ag2 O8 2.5900(19) . ?
S1 O5 1.416(2) . ?
S1 O6 1.424(2) . ?
S1 O7 1.426(2) . ?
S1 C51 1.827(3) . ?
S2 O9 1.417(2) . ?
S2 O10 1.4340(19) . ?
S2 O8 1.4354(19) . ?
S2 C52 1.827(3) . ?
F1 C51 1.332(3) . ?
F2 C51 1.309(3) . ?
F3 C51 1.333(3) . ?
F4 C52 1.326(4) . ?
F5 C52 1.331(3) . ?
F6 C52 1.307(4) . ?
O1 C1 1.378(3) . ?
O1 C7 1.423(3) . ?
O2 C19 1.376(3) . ?
O2 C18 1.430(3) . ?
O3 C29 1.370(3) . ?
O3 C32 1.424(3) . ?
O4 C44 1.367(3) . ?
O4 C43 1.422(3) . ?
O6 Ag2 2.498(2) 1_454 ?
N1 C37 1.346(3) . ?
N1 C33 1.353(3) . ?
N2 C38 1.340(3) . ?
N2 C42 1.343(3) . ?
N3 C12 1.343(3) . ?
N3 C8 1.344(3) . ?
N4 C13 1.341(3) . ?
N4 C17 1.348(3) . ?
C1 C2 1.384(4) . ?
C1 C6 1.397(4) . ?
C2 C3 1.396(4) . ?
C2 H2 0.9500 . ?
C3 C4 1.378(4) . ?
C3 H3 0.9500 . ?
C4 C5 1.390(4) . ?
C4 C50 1.513(4) 1_455 ?
C5 C6 1.384(4) . ?
C5 H5 0.9500 . ?
C6 H6 0.9500 . ?
C7 C8 1.506(3) . ?
C7 H7A 0.9900 . ?
C7 H7B 0.9900 . ?
C8 C9 1.387(3) . ?
C9 C10 1.380(4) . ?
C9 H9 0.9500 . ?
C10 C11 1.384(4) . ?
C10 H10 0.9500 . ?
C11 C12 1.372(4) . ?
C11 H11 0.9500 . ?
C12 H12 0.9500 . ?
C13 C14 1.379(4) . ?
C13 H13 0.9500 . ?
C14 C15 1.380(4) . ?
C14 H14 0.9500 . ?
C15 C16 1.380(4) . ?
C15 H15 0.9500 . ?
C16 C17 1.385(3) . ?
C16 H16 0.9500 . ?
C17 C18 1.498(3) . ?
C18 H18A 0.9900 . ?
C18 H18B 0.9900 . ?
C19 C20 1.376(3) . ?
C19 C24 1.388(4) . ?
C20 C21 1.389(4) . ?
C20 H20 0.9500 . ?
C21 C22 1.385(4) . ?
C21 H21 0.9500 . ?
C22 C23 1.402(4) . ?
C22 C25 1.520(4) . ?
C23 C24 1.376(4) . ?
C23 H23 0.9500 . ?
C24 H24 0.9500 . ?
C25 C26 1.517(4) . ?
C25 H25A 0.9900 . ?
C25 H25B 0.9900 . ?
C26 C27 1.381(4) . ?
C26 C31 1.383(4) . ?
C27 C28 1.392(4) . ?
C27 H27 0.9500 . ?
C28 C29 1.376(4) . ?
C28 H28 0.9500 . ?
C29 C30 1.386(4) . ?
C30 C31 1.383(4) . ?
C30 H30 0.9500 . ?
C31 H31 0.9500 . ?
C32 C33 1.506(3) . ?
C32 H32A 0.9900 . ?
C32 H32B 0.9900 . ?
C33 C34 1.376(3) . ?
C34 C35 1.386(4) . ?
C34 H34 0.9500 . ?
C35 C36 1.382(4) . ?
C35 H35 0.9500 . ?
C36 C37 1.375(4) . ?
C36 H36 0.9500 . ?
C37 H37 0.9500 . ?
C38 C39 1.380(4) . ?
C38 H38 0.9500 . ?
C39 C40 1.375(4) . ?
C39 H39 0.9500 . ?
C40 C41 1.385(4) . ?
C40 H40 0.9500 . ?
C41 C42 1.389(3) . ?
C41 H41 0.9500 . ?
C42 C43 1.501(3) . ?
C43 H43A 0.9900 . ?
C43 H43B 0.9900 . ?
C44 C49 1.391(3) . ?
C44 C45 1.392(4) . ?
C45 C46 1.389(4) . ?
C45 H45 0.9500 . ?
C46 C47 1.388(4) . ?
C46 H46 0.9500 . ?
C47 C48 1.390(3) . ?
C47 C50 1.512(4) . ?
C48 C49 1.377(4) . ?
C48 H48 0.9500 . ?
C49 H49 0.9500 . ?
C50 C4 1.513(4) 1_655 ?
C50 H50A 0.9900 . ?
C50 H50B 0.9900 . ?

loop_
_geom_torsion_atom_site_label_1
_geom_torsion_atom_site_label_2
_geom_torsion_atom_site_label_3
_geom_torsion_atom_site_label_4
_geom_torsion
_geom_torsion_site_symmetry_1
_geom_torsion_site_symmetry_2
_geom_torsion_site_symmetry_3
_geom_torsion_site_symmetry_4
_geom_torsion_publ_flag
O5 S1 O6 Ag2 47.6(5) . . . 1_454 ?
O7 S1 O6 Ag2 -175.9(4) . . . 1_454 ?
C51 S1 O6 Ag2 -65.1(4) . . . 1_454 ?
O9 S2 O8 Ag2 83.01(19) . . . . ?
O10 S2 O8 Ag2 -54.8(2) . . . . ?
C52 S2 O8 Ag2 -165.39(16) . . . . ?
N1 Ag2 O8 S2 39.47(19) . . . . ?
N2 Ag2 O8 S2 -153.06(17) . . . . ?
O6 Ag2 O8 S2 -56.46(18) 1_656 . . . ?
N2 Ag2 N1 C37 72.7(2) . . . . ?
O6 Ag2 N1 C37 -42.68(19) 1_656 . . . ?
O8 Ag2 N1 C37 -131.39(18) . . . . ?
N2 Ag2 N1 C33 -108.6(2) . . . . ?
O6 Ag2 N1 C33 136.0(2) 1_656 . . . ?
O8 Ag2 N1 C33 47.3(2) . . . . ?
N1 Ag2 N2 C38 -80.1(2) . . . . ?
O6 Ag2 N2 C38 35.2(2) 1_656 . . . ?
O8 Ag2 N2 C38 122.99(19) . . . . ?
N1 Ag2 N2 C42 93.0(2) . . . . ?
O6 Ag2 N2 C42 -151.76(18) 1_656 . . . ?
O8 Ag2 N2 C42 -63.93(19) . . . . ?
N4 Ag1 N3 C12 93.5(3) . . . . ?
N4 Ag1 N3 C8 -88.2(4) . . . . ?
N3 Ag1 N4 C13 -83.6(4) . . . . ?
N3 Ag1 N4 C17 94.0(4) . . . . ?
C7 O1 C1 C2 0.9(3) . . . . ?
C7 O1 C1 C6 -179.2(2) . . . . ?
O1 C1 C2 C3 -179.5(2) . . . . ?
C6 C1 C2 C3 0.6(4) . . . . ?
C1 C2 C3 C4 0.4(4) . . . . ?
C2 C3 C4 C5 -1.4(4) . . . . ?
C2 C3 C4 C50 177.6(2) . . . 1_455 ?
C3 C4 C5 C6 1.4(4) . . . . ?
C50 C4 C5 C6 -177.6(2) 1_455 . . . ?
C4 C5 C6 C1 -0.4(4) . . . . ?
O1 C1 C6 C5 179.5(2) . . . . ?
C2 C1 C6 C5 -0.6(4) . . . . ?
C1 O1 C7 C8 85.0(3) . . . . ?
C12 N3 C8 C9 1.2(4) . . . . ?
Ag1 N3 C8 C9 -177.02(19) . . . . ?
C12 N3 C8 C7 -175.0(2) . . . . ?
Ag1 N3 C8 C7 6.8(3) . . . . ?
O1 C7 C8 N3 -173.7(2) . . . . ?
O1 C7 C8 C9 10.1(4) . . . . ?
N3 C8 C9 C10 -1.0(4) . . . . ?
C7 C8 C9 C10 174.9(3) . . . . ?
C8 C9 C10 C11 0.2(4) . . . . ?
C9 C10 C11 C12 0.3(4) . . . . ?
C8 N3 C12 C11 -0.6(4) . . . . ?
Ag1 N3 C12 C11 177.6(2) . . . . ?
C10 C11 C12 N3 -0.1(4) . . . . ?
C17 N4 C13 C14 0.4(4) . . . . ?
Ag1 N4 C13 C14 178.08(19) . . . . ?
N4 C13 C14 C15 -0.1(4) . . . . ?
C13 C14 C15 C16 -0.5(4) . . . . ?
C14 C15 C16 C17 0.7(4) . . . . ?
C13 N4 C17 C16 -0.1(4) . . . . ?
Ag1 N4 C17 C16 -177.72(18) . . . . ?
C13 N4 C17 C18 177.8(2) . . . . ?
Ag1 N4 C17 C18 0.2(3) . . . . ?
C15 C16 C17 N4 -0.4(4) . . . . ?
C15 C16 C17 C18 -178.2(2) . . . . ?
C19 O2 C18 C17 -179.8(2) . . . . ?
N4 C17 C18 O2 -76.8(3) . . . . ?
C16 C17 C18 O2 101.2(3) . . . . ?
C18 O2 C19 C20 -0.2(4) . . . . ?
C18 O2 C19 C24 -179.1(2) . . . . ?
O2 C19 C20 C21 -177.2(2) . . . . ?
C24 C19 C20 C21 1.6(4) . . . . ?
C19 C20 C21 C22 0.5(4) . . . . ?
C20 C21 C22 C23 -2.2(4) . . . . ?
C20 C21 C22 C25 174.5(3) . . . . ?
C21 C22 C23 C24 1.9(4) . . . . ?
C25 C22 C23 C24 -174.9(3) . . . . ?
C22 C23 C24 C19 0.1(4) . . . . ?
C20 C19 C24 C23 -1.8(4) . . . . ?
O2 C19 C24 C23 177.1(2) . . . . ?
C21 C22 C25 C26 22.3(4) . . . . ?
C23 C22 C25 C26 -161.1(3) . . . . ?
C22 C25 C26 C27 80.9(3) . . . . ?
C22 C25 C26 C31 -102.4(3) . . . . ?
C31 C26 C27 C28 -3.0(4) . . . . ?
C25 C26 C27 C28 173.9(2) . . . . ?
C26 C27 C28 C29 0.5(4) . . . . ?
C32 O3 C29 C28 15.3(4) . . . . ?
C32 O3 C29 C30 -164.7(2) . . . . ?
C27 C28 C29 O3 -177.6(2) . . . . ?
C27 C28 C29 C30 2.4(4) . . . . ?
O3 C29 C30 C31 177.4(3) . . . . ?
C28 C29 C30 C31 -2.6(4) . . . . ?
C27 C26 C31 C30 2.7(4) . . . . ?
C25 C26 C31 C30 -174.2(3) . . . . ?
C29 C30 C31 C26 0.0(5) . . . . ?
C29 O3 C32 C33 152.4(2) . . . . ?
C37 N1 C33 C34 0.0(4) . . . . ?
Ag2 N1 C33 C34 -178.73(19) . . . . ?
C37 N1 C33 C32 176.5(2) . . . . ?
Ag2 N1 C33 C32 -2.2(3) . . . . ?
O3 C32 C33 N1 160.0(2) . . . . ?
O3 C32 C33 C34 -23.5(3) . . . . ?
N1 C33 C34 C35 1.2(4) . . . . ?
C32 C33 C34 C35 -175.1(2) . . . . ?
C33 C34 C35 C36 -1.7(4) . . . . ?
C34 C35 C36 C37 1.2(4) . . . . ?
C33 N1 C37 C36 -0.6(4) . . . . ?
Ag2 N1 C37 C36 178.2(2) . . . . ?
C35 C36 C37 N1 0.0(4) . . . . ?
C42 N2 C38 C39 -1.4(4) . . . . ?
Ag2 N2 C38 C39 171.9(2) . . . . ?
N2 C38 C39 C40 0.0(4) . . . . ?
C38 C39 C40 C41 0.4(4) . . . . ?
C39 C40 C41 C42 0.5(4) . . . . ?
C38 N2 C42 C41 2.3(4) . . . . ?
Ag2 N2 C42 C41 -170.91(19) . . . . ?
C38 N2 C42 C43 -178.3(2) . . . . ?
Ag2 N2 C42 C43 8.4(3) . . . . ?
C40 C41 C42 N2 -1.9(4) . . . . ?
C40 C41 C42 C43 178.8(2) . . . . ?
C44 O4 C43 C42 174.7(2) . . . . ?
N2 C42 C43 O4 171.9(2) . . . . ?
C41 C42 C43 O4 -8.8(3) . . . . ?
C43 O4 C44 C49 -177.3(2) . . . . ?
C43 O4 C44 C45 2.1(4) . . . . ?
O4 C44 C45 C46 -177.1(3) . . . . ?
C49 C44 C45 C46 2.2(4) . . . . ?
C44 C45 C46 C47 -1.1(4) . . . . ?
C45 C46 C47 C48 -0.6(4) . . . . ?
C45 C46 C47 C50 179.1(3) . . . . ?
C46 C47 C48 C49 1.2(4) . . . . ?
C50 C47 C48 C49 -178.6(2) . . . . ?
C47 C48 C49 C44 -0.1(4) . . . . ?
O4 C44 C49 C48 177.7(2) . . . . ?
C45 C44 C49 C48 -1.6(4) . . . . ?
C46 C47 C50 C4 103.7(3) . . . 1_655 ?
C48 C47 C50 C4 -76.5(3) . . . 1_655 ?
O5 S1 C51 F2 57.2(3) . . . . ?
O6 S1 C51 F2 178.5(2) . . . . ?
O7 S1 C51 F2 -63.7(2) . . . . ?
O5 S1 C51 F1 177.2(2) . . . . ?
O6 S1 C51 F1 -61.5(2) . . . . ?
O7 S1 C51 F1 56.3(2) . . . . ?
O5 S1 C51 F3 -63.6(2) . . . . ?
O6 S1 C51 F3 57.7(2) . . . . ?
O7 S1 C51 F3 175.5(2) . . . . ?
O9 S2 C52 F6 -65.9(3) . . . . ?
O10 S2 C52 F6 54.5(3) . . . . ?
O8 S2 C52 F6 173.6(2) . . . . ?
O9 S2 C52 F4 174.4(2) . . . . ?
O10 S2 C52 F4 -65.1(3) . . . . ?
O8 S2 C52 F4 54.0(3) . . . . ?
O9 S2 C52 F5 54.1(3) . . . . ?
O10 S2 C52 F5 174.6(2) . . . . ?
O8 S2 C52 F5 -66.3(2) . . . . ?
